data_1569731
loop_
_publ_author_name
'Yang, Bo'
'Yan, Suqiong'
'Li, Chengbo'
'Ma, Hui'
'Feng, Fanda'
'Zhang, Yuan'
'Huang, Wei'

_publ_section_title
;
 Mn(iii)-mediated C-P bond activation of diphosphines: toward a highly
 emissive phosphahelicene cation scaffold and modulated circularly
 polarized luminescence.
;
_journal_issue 38
_journal_name_full 'Chemical science'
_journal_page_first 10446
_journal_page_last 10457
_journal_paper_doi 10.1039/d3sc03201a
_journal_volume 14
_journal_year 2023
_chemical_absolute_configuration rmad
_chemical_formula_moiety 'C58 H44 P2'
_chemical_formula_sum 'C58 H44 P2'
_chemical_formula_weight 802.87
_space_group_crystal_system orthorhombic
_space_group_IT_number 18
_space_group_name_Hall 'P 2 2ab'
_space_group_name_H-M_alt 'P 21 21 2'
_atom_sites_solution_hydrogens mixed
_audit_creation_date 2022-05-11
_audit_creation_method
;
Olex2 1.2-beta
(compiled 2018.05.29 svn.r3508 for OlexSys, GUI svn.r5506)
;
_audit_update_record
;
2022-12-09 deposited with the CCDC.	2023-08-11 downloaded from the CCDC.
;
_cell_angle_alpha 90
_cell_angle_beta 90
_cell_angle_gamma 90
_cell_formula_units_Z 2
_cell_length_a 13.5549(15)
_cell_length_b 18.4613(18)
_cell_length_c 8.6468(9)
_cell_measurement_reflns_used 4767
_cell_measurement_temperature 296(2)
_cell_measurement_theta_max 23.215
_cell_measurement_theta_min 2.601
_cell_volume 2163.8(4)
_computing_cell_refinement 'SAINT v8.37A (Bruker, 2015)'
_computing_data_reduction 'SAINT v8.37A (Bruker, 2015)'
_computing_molecular_graphics 'Olex2 (Dolomanov et al., 2009)'
_computing_publication_material 'Olex2 (Dolomanov et al., 2009)'
_computing_structure_refinement 'ShelXL (Sheldrick, 2015)'
_diffrn_ambient_temperature 296.15
_diffrn_measured_fraction_theta_full 0.997
_diffrn_measured_fraction_theta_max 0.998
_diffrn_measurement_device_type 'CCD area detector'
_diffrn_measurement_method 'phi and omega scans'
_diffrn_radiation_monochromator graphite
_diffrn_radiation_type MoK\a
_diffrn_radiation_wavelength 0.71073
_diffrn_reflns_av_R_equivalents 0.0786
_diffrn_reflns_av_unetI/netI 0.0731
_diffrn_reflns_Laue_measured_fraction_full 0.997
_diffrn_reflns_Laue_measured_fraction_max 0.998
_diffrn_reflns_limit_h_max 17
_diffrn_reflns_limit_h_min -17
_diffrn_reflns_limit_k_max 23
_diffrn_reflns_limit_k_min -22
_diffrn_reflns_limit_l_max 11
_diffrn_reflns_limit_l_min -11
_diffrn_reflns_number 20546
_diffrn_reflns_point_group_measured_fraction_full 0.998
_diffrn_reflns_point_group_measured_fraction_max 0.999
_diffrn_reflns_theta_full 25.242
_diffrn_reflns_theta_max 27.504
_diffrn_reflns_theta_min 2.355
_exptl_absorpt_coefficient_mu 0.140
_exptl_absorpt_correction_T_max 0.7456
_exptl_absorpt_correction_T_min 0.6327
_exptl_absorpt_correction_type none
_exptl_absorpt_process_details
;
SADABS-2016/2 (Bruker,2016/2) was used for absorption correction.
wR2(int) was 0.1472 before and 0.0924 after correction.
The Ratio of minimum to maximum transmission is 0.8486.
The \l/2 correction factor is Not present.
;
_exptl_crystal_colour colorless
_exptl_crystal_density_diffrn 1.232
_exptl_crystal_description block
_exptl_crystal_F_000 844
_exptl_crystal_size_max 0.14
_exptl_crystal_size_mid 0.12
_exptl_crystal_size_min 0.1
_refine_diff_density_max 0.378
_refine_diff_density_min -0.282
_refine_diff_density_rms 0.042
_refine_ls_abs_structure_details
;
 Flack x determined using 1267 quotients [(I+)-(I-)]/[(I+)+(I-)]
 (Parsons and Flack (2004), Acta Cryst. A60, s61).
;
_refine_ls_abs_structure_Flack 0.09(8)
_refine_ls_extinction_method none
_refine_ls_goodness_of_fit_ref 1.027
_refine_ls_hydrogen_treatment constr
_refine_ls_matrix_type full
_refine_ls_number_parameters 310
_refine_ls_number_reflns 4964
_refine_ls_number_restraints 1
_refine_ls_restrained_S_all 1.027
_refine_ls_R_factor_all 0.0873
_refine_ls_R_factor_gt 0.0598
_refine_ls_shift/su_max 0.000
_refine_ls_shift/su_mean 0.000
_refine_ls_structure_factor_coef Fsqd
_refine_ls_weighting_details
;
 w=1/[\s^2^(Fo^2^)+(0.0662P)^2^+0.6027P]
 where P=(Fo^2^+2Fc^2^)/3
;
_refine_ls_weighting_scheme calc
_refine_ls_wR_factor_gt 0.1470
_refine_ls_wR_factor_ref 0.1638
_reflns_Friedel_coverage 0.762
_reflns_Friedel_fraction_full 0.999
_reflns_Friedel_fraction_max 1.000
_reflns_number_gt 3622
_reflns_number_total 4964
_reflns_threshold_expression 'I > 2\s(I)'
_cod_data_source_file d3sc03201a2.cif
_cod_data_source_block y1_a_CCDC1
_cod_depositor_comments 'Adding full bibliography for 1569716--1569732.cif.'
_cod_database_code 1569731
_shelxl_version_number 2013-2
_shelx_space_group_comment
;
The symmetry employed for this shelxl refinement is uniquely defined
by the following loop, which should always be used as a source of
symmetry information in preference to the above space-group names.
They are only intended as comments.
;
_shelx_estimated_absorpt_t_max 0.986
_shelx_estimated_absorpt_t_min 0.981
_olex2_refinement_description
;
1. Fixed Uiso
 At 1.2 times of:
  All C(H) groups
 At 1.5 times of:
  All C(H,H,H) groups
2. Rigid bond restraints
 C13, C14'
 with sigma for 1-2 distances of 0.001 and sigma for 1-3 distances of 0.001
3. Others
 Sof(C15')=Sof(H16)=Sof(C14')=Sof(C16')=Sof(H16')=Sof(C18')=Sof(H14B)=
 Sof(H18D)=Sof(H18E)=1-FVAR(1)
 Sof(C14)=Sof(H14A)=Sof(C15)=Sof(H15)=Sof(C16)=Sof(C18)=Sof(H18A)=Sof(H18B)=
 Sof(H18C)=FVAR(1)
4.a Riding coordinates:
 C13(H13), C17(H17)
4.b Aromatic/amide H refined with riding coordinates:
 C4(H4), C5(H5), C7(H7), C9(H9), C10(H10), C14(H14A), C15(H15), C20(H20),
 C21(H21), C22(H22), C23(H23), C24(H24), C26(H26), C27(H27), C28(H28), C29(H29),
  C30(H30), C15'(H16), C16'(H16')
4.c Idealised Me refined as rotating group:
 C18(H18A,H18B,H18C), C18'(H14B,H18D,H18E)
;
_olex2_submission_special_instructions 'No special instructions were received'

loop_
_space_group_symop_operation_xyz
'x, y, z'
'-x, -y, z'
'-x+1/2, y+1/2, -z'
'x+1/2, -y+1/2, -z'

loop_
_atom_site_label
_atom_site_type_symbol
_atom_site_fract_x
_atom_site_fract_y
_atom_site_fract_z
_atom_site_U_iso_or_equiv
_atom_site_adp_type
_atom_site_occupancy
_atom_site_site_symmetry_order
_atom_site_calc_flag
_atom_site_refinement_flags_posn
_atom_site_refinement_flags_adp
_atom_site_refinement_flags_occupancy
_atom_site_disorder_assembly
_atom_site_disorder_group
C1 C 0.5065(3) 0.58895(18) 0.5621(5) 0.0423(8) Uani 1 1 d . . . . .
C2 C 0.5298(3) 0.53449(18) 0.6660(4) 0.0403(8) Uani 1 1 d . . . . .
C3 C 0.6115(3) 0.54262(19) 0.7678(4) 0.0424(8) Uani 1 1 d . . . . .
C4 C 0.6318(3) 0.4916(2) 0.8874(5) 0.0519(10) Uani 1 1 d . . . . .
H4 H 0.5929 0.4504 0.8964 0.062 Uiso 1 1 calc R . . . .
C5 C 0.7065(4) 0.5023(2) 0.9874(6) 0.0645(13) Uani 1 1 d . . . . .
H5 H 0.7168 0.4690 1.0664 0.077 Uiso 1 1 calc R . . . .
C6 C 0.7701(4) 0.5632(2) 0.9754(6) 0.0686(14) Uani 1 1 d . . . . .
C7 C 0.7544(3) 0.6113(2) 0.8547(6) 0.0628(12) Uani 1 1 d . . . . .
H7 H 0.7982 0.6494 0.8396 0.075 Uiso 1 1 calc R . . . .
C8 C 0.6731(3) 0.6033(2) 0.7544(5) 0.0495(10) Uani 1 1 d . . . . .
C9 C 0.6498(3) 0.6568(2) 0.6446(5) 0.0549(11) Uani 1 1 d . . . . .
H9 H 0.6909 0.6968 0.6332 0.066 Uiso 1 1 calc R . . . .
C10 C 0.5675(3) 0.65083(19) 0.5544(6) 0.0514(9) Uani 1 1 d . . . . .
H10 H 0.5514 0.6882 0.4868 0.062 Uiso 1 1 calc R . . . .
C12 C 0.8497(5) 0.5762(3) 1.0913(9) 0.102(2) Uani 1 1 d . . . . .
C13 C 0.9432(6) 0.5969(3) 1.0414(12) 0.135(4) Uani 1 1 d . U . . .
H13 H 0.9456 0.6047 0.9317 0.162 Uiso 1 1 d R . . . .
C14 C 1.0333(9) 0.6098(8) 1.1132(17) 0.089(4) Uani 0.551(12) 1 d . . P . .
H14A H 1.0926 0.6184 1.0625 0.107 Uiso 0.551(12) 1 calc R . P . .
C15 C 1.0222(14) 0.6081(14) 1.253(3) 0.101(8) Uani 0.551(12) 1 d . . P . .
H15 H 1.0770 0.6162 1.3151 0.122 Uiso 0.551(12) 1 calc R . P . .
C16 C 0.9264(11) 0.5938(10) 1.328(2) 0.076(4) Uani 0.551(12) 1 d . . P . .
C17 C 0.8300(7) 0.5700(4) 1.2473(10) 0.137(4) Uani 1 1 d . . . . .
H17 H 0.7643 0.5518 1.2606 0.164 Uiso 1 1 d R . . . .
C18 C 0.9119(11) 0.5913(10) 1.4999(16) 0.124(6) Uani 0.551(12) 1 d . . P . .
H18A H 0.9304 0.5444 1.5380 0.185 Uiso 0.551(12) 1 calc GR . P . .
H18B H 0.8438 0.6003 1.5236 0.185 Uiso 0.551(12) 1 calc GR . P . .
H18C H 0.9521 0.6277 1.5480 0.185 Uiso 0.551(12) 1 calc GR . P . .
C19 C 0.3050(3) 0.6271(3) 0.5498(6) 0.0577(11) Uani 1 1 d . . . . .
C20 C 0.3125(4) 0.6995(3) 0.5897(6) 0.0695(14) Uani 1 1 d . . . . .
H20 H 0.3667 0.7263 0.5571 0.083 Uiso 1 1 calc R . . . .
C21 C 0.2387(5) 0.7328(4) 0.6796(7) 0.090(2) Uani 1 1 d . . . . .
H21 H 0.2441 0.7815 0.7058 0.108 Uiso 1 1 calc R . . . .
C22 C 0.1593(5) 0.6936(5) 0.7280(7) 0.093(2) Uani 1 1 d . . . . .
H22 H 0.1093 0.7158 0.7846 0.112 Uiso 1 1 calc R . . . .
C23 C 0.1533(4) 0.6228(5) 0.6940(8) 0.099(2) Uani 1 1 d . . . . .
H23 H 0.1009 0.5957 0.7323 0.119 Uiso 1 1 calc R . . . .
C24 C 0.2245(4) 0.5893(3) 0.6021(6) 0.0769(15) Uani 1 1 d . . . . .
H24 H 0.2174 0.5407 0.5759 0.092 Uiso 1 1 calc R . . . .
C25 C 0.4213(4) 0.6336(2) 0.2730(5) 0.0564(12) Uani 1 1 d . . . . .
C26 C 0.3483(5) 0.6743(3) 0.2046(6) 0.0831(18) Uani 1 1 d . . . . .
H26 H 0.2882 0.6799 0.2549 0.100 Uiso 1 1 calc R . . . .
C27 C 0.3627(7) 0.7071(3) 0.0615(7) 0.109(3) Uani 1 1 d . . . . .
H27 H 0.3120 0.7334 0.0154 0.131 Uiso 1 1 calc R . . . .
C28 C 0.4521(9) 0.7005(4) -0.0107(7) 0.118(3) Uani 1 1 d . . . . .
H28 H 0.4625 0.7226 -0.1060 0.142 Uiso 1 1 calc R . . . .
C29 C 0.5257(6) 0.6616(3) 0.0568(7) 0.095(2) Uani 1 1 d . . . . .
H29 H 0.5868 0.6585 0.0085 0.114 Uiso 1 1 calc R . . . .
C30 C 0.5110(5) 0.6266(3) 0.1961(6) 0.0702(14) Uani 1 1 d . . . . .
H30 H 0.5609 0.5984 0.2384 0.084 Uiso 1 1 calc R . . . .
C15' C 0.9683(15) 0.6036(12) 1.351(3) 0.081(6) Uani 0.449(12) 1 d . . P . .
H16 H 1.0157 0.6102 1.4272 0.097 Uiso 0.449(12) 1 calc R . P . .
C14' C 0.9899(14) 0.6151(12) 1.217(5) 0.086(6) Uani 0.449(12) 1 d . U P . .
C16' C 0.8730(13) 0.5804(9) 1.3929(18) 0.081(4) Uani 0.449(12) 1 d . . P . .
H16' H 0.8460 0.5737 1.4908 0.097 Uiso 0.449(12) 1 calc R . P . .
C18' C 1.0955(9) 0.6410(8) 1.1672(19) 0.091(5) Uani 0.449(12) 1 d . . P . .
H14B H 1.0898 0.6774 1.0883 0.137 Uiso 0.449(12) 1 calc GR . P . .
H18D H 1.1323 0.6006 1.1277 0.137 Uiso 0.449(12) 1 calc GR . P . .
H18E H 1.1291 0.6609 1.2552 0.137 Uiso 0.449(12) 1 calc GR . P . .
P1 P 0.39665(8) 0.57619(6) 0.44020(13) 0.0508(3) Uani 1 1 d . . . . .

loop_
_atom_site_aniso_label
_atom_site_aniso_U_11
_atom_site_aniso_U_22
_atom_site_aniso_U_33
_atom_site_aniso_U_23
_atom_site_aniso_U_13
_atom_site_aniso_U_12
C1 0.051(2) 0.0354(18) 0.0407(18) -0.0028(17) 0.0001(18) 0.0022(14)
C2 0.049(2) 0.0318(17) 0.0405(19) -0.0025(16) 0.0032(17) 0.0005(15)
C3 0.050(2) 0.0337(17) 0.043(2) 0.0025(15) -0.0015(18) 0.0029(16)
C4 0.064(3) 0.0373(19) 0.054(2) 0.0045(17) -0.007(2) -0.0006(18)
C5 0.080(3) 0.045(2) 0.069(3) 0.008(2) -0.018(3) 0.009(2)
C6 0.075(3) 0.047(2) 0.084(4) -0.003(2) -0.032(3) 0.005(2)
C7 0.059(3) 0.047(2) 0.082(3) -0.002(2) -0.017(2) -0.008(2)
C8 0.054(2) 0.0370(19) 0.057(2) -0.0038(18) -0.003(2) -0.0026(17)
C9 0.067(3) 0.039(2) 0.060(3) 0.0071(19) -0.006(2) -0.0137(19)
C10 0.067(2) 0.0334(18) 0.053(2) 0.0056(19) -0.001(2) 0.0018(16)
C12 0.117(5) 0.053(3) 0.136(6) -0.002(4) -0.074(5) 0.011(3)
C13 0.114(5) 0.073(4) 0.217(10) 0.033(5) -0.095(7) -0.016(4)
C14 0.038(6) 0.120(10) 0.108(11) 0.034(8) -0.002(6) -0.001(6)
C15 0.036(10) 0.126(14) 0.14(2) 0.024(11) 0.012(9) -0.008(9)
C16 0.040(8) 0.117(10) 0.071(10) 0.030(8) -0.014(7) 0.007(7)
C17 0.197(8) 0.087(5) 0.126(6) -0.019(4) -0.111(7) 0.041(5)
C18 0.113(11) 0.184(16) 0.073(8) 0.017(9) -0.021(8) -0.023(11)
C19 0.059(3) 0.067(3) 0.046(2) 0.004(2) -0.007(2) 0.015(2)
C20 0.088(4) 0.069(3) 0.051(3) 0.002(2) 0.000(3) 0.023(3)
C21 0.126(5) 0.092(4) 0.051(3) -0.003(3) -0.002(4) 0.049(4)
C22 0.094(5) 0.127(6) 0.058(3) 0.006(4) 0.009(3) 0.051(4)
C23 0.065(4) 0.147(7) 0.085(4) 0.003(5) 0.007(3) 0.021(4)
C24 0.063(3) 0.093(4) 0.074(4) -0.002(3) -0.002(3) 0.013(3)
C25 0.091(3) 0.041(2) 0.037(2) -0.0076(17) -0.005(2) 0.010(2)
C26 0.132(5) 0.074(3) 0.043(3) -0.010(2) -0.015(3) 0.045(3)
C27 0.214(8) 0.067(3) 0.047(3) -0.004(3) -0.020(5) 0.045(4)
C28 0.255(11) 0.059(3) 0.042(3) -0.005(3) 0.000(5) -0.026(5)
C29 0.148(6) 0.085(4) 0.052(3) -0.021(3) 0.024(4) -0.028(4)
C30 0.099(4) 0.060(3) 0.052(3) -0.016(2) 0.006(3) -0.004(3)
C15' 0.051(13) 0.121(13) 0.070(11) 0.021(8) -0.035(10) 0.010(11)
C14' 0.033(11) 0.060(8) 0.163(14) -0.013(11) 0.007(12) -0.001(7)
C16' 0.077(10) 0.108(11) 0.058(8) 0.017(8) -0.009(7) -0.005(9)
C18' 0.052(7) 0.098(9) 0.123(12) 0.018(9) -0.033(8) -0.018(7)
P1 0.0592(6) 0.0447(5) 0.0486(6) -0.0007(5) -0.0076(6) 0.0060(5)

loop_
_atom_type_symbol
_atom_type_description
_atom_type_scat_dispersion_real
_atom_type_scat_dispersion_imag
_atom_type_scat_source
C C 0.0033 0.0016 'International Tables Vol C Tables 4.2.6.8 and 6.1.1.4'
H H 0.0000 0.0000 'International Tables Vol C Tables 4.2.6.8 and 6.1.1.4'
P P 0.1023 0.0942 'International Tables Vol C Tables 4.2.6.8 and 6.1.1.4'

loop_
_geom_angle_atom_site_label_1
_geom_angle_atom_site_label_2
_geom_angle_atom_site_label_3
_geom_angle
_geom_angle_site_symmetry_1
_geom_angle_site_symmetry_3
_geom_angle_publ_flag
C2 C1 C10 119.0(4) . . ?
C2 C1 P1 117.6(3) . . ?
C10 C1 P1 123.4(3) . . ?
C1 C2 C2 119.4(3) . 2_665 ?
C1 C2 C3 120.2(3) . . ?
C3 C2 C2 120.4(3) . 2_665 ?
C2 C3 C4 122.0(3) . . ?
C8 C3 C2 119.8(3) . . ?
C8 C3 C4 118.2(4) . . ?
C3 C4 H4 119.5 . . ?
C5 C4 C3 121.0(4) . . ?
C5 C4 H4 119.5 . . ?
C4 C5 H5 119.2 . . ?
C4 C5 C6 121.7(4) . . ?
C6 C5 H5 119.2 . . ?
C5 C6 C12 121.1(5) . . ?
C7 C6 C5 118.0(4) . . ?
C7 C6 C12 120.9(5) . . ?
C6 C7 H7 119.5 . . ?
C6 C7 C8 121.1(4) . . ?
C8 C7 H7 119.5 . . ?
C3 C8 C7 119.8(4) . . ?
C3 C8 C9 118.9(4) . . ?
C9 C8 C7 121.2(4) . . ?
C8 C9 H9 119.6 . . ?
C10 C9 C8 120.8(4) . . ?
C10 C9 H9 119.6 . . ?
C1 C10 H10 119.4 . . ?
C9 C10 C1 121.1(4) . . ?
C9 C10 H10 119.4 . . ?
C13 C12 C6 119.6(7) . . ?
C17 C12 C6 120.2(7) . . ?
C17 C12 C13 120.1(7) . . ?
C12 C13 H13 112.2 . . ?
C12 C13 C14' 96.8(12) . . ?
C14 C13 C12 135.1(10) . . ?
C14 C13 H13 112.7 . . ?
C14 C13 C14' 39.7(11) . . ?
C14' C13 H13 148.2 . . ?
C13 C14 H14A 125.3 . . ?
C15 C14 C13 109.3(15) . . ?
C15 C14 H14A 125.3 . . ?
C14 C15 H15 118.3 . . ?
C14 C15 C16 123.5(18) . . ?
C16 C15 H15 118.3 . . ?
C15 C16 C17 126.4(15) . . ?
C15 C16 C18 124.0(16) . . ?
C18 C16 C17 109.2(13) . . ?
C12 C17 C16 104.8(10) . . ?
C12 C17 H17 109.0 . . ?
C12 C17 C16' 141.9(11) . . ?
C16 C17 H17 146.2 . . ?
C16' C17 C16 37.1(8) . . ?
C16' C17 H17 109.0 . . ?
C16 C18 H18A 109.5 . . ?
C16 C18 H18B 109.5 . . ?
C16 C18 H18C 109.5 . . ?
H18A C18 H18B 109.5 . . ?
H18A C18 H18C 109.5 . . ?
H18B C18 H18C 109.5 . . ?
C20 C19 P1 125.3(4) . . ?
C24 C19 C20 117.9(5) . . ?
C24 C19 P1 116.7(4) . . ?
C19 C20 H20 119.8 . . ?
C19 C20 C21 120.5(6) . . ?
C21 C20 H20 119.8 . . ?
C20 C21 H21 120.1 . . ?
C22 C21 C20 119.9(6) . . ?
C22 C21 H21 120.1 . . ?
C21 C22 H22 120.1 . . ?
C23 C22 C21 119.9(6) . . ?
C23 C22 H22 120.1 . . ?
C22 C23 H23 119.5 . . ?
C22 C23 C24 121.0(7) . . ?
C24 C23 H23 119.5 . . ?
C19 C24 C23 120.8(6) . . ?
C19 C24 H24 119.6 . . ?
C23 C24 H24 119.6 . . ?
C26 C25 C30 118.2(5) . . ?
C26 C25 P1 121.8(4) . . ?
C30 C25 P1 119.0(4) . . ?
C25 C26 H26 119.3 . . ?
C25 C26 C27 121.3(7) . . ?
C27 C26 H26 119.3 . . ?
C26 C27 H27 120.3 . . ?
C28 C27 C26 119.4(7) . . ?
C28 C27 H27 120.3 . . ?
C27 C28 H28 120.0 . . ?
C29 C28 C27 120.0(6) . . ?
C29 C28 H28 120.0 . . ?
C28 C29 H29 119.5 . . ?
C28 C29 C30 121.0(7) . . ?
C30 C29 H29 119.5 . . ?
C25 C30 H30 120.0 . . ?
C29 C30 C25 120.0(6) . . ?
C29 C30 H30 120.0 . . ?
C14' C15' H16 119.3 . . ?
C14' C15' C16' 121.4(19) . . ?
C16' C15' H16 119.3 . . ?
C15' C14' C13 137(2) . . ?
C15' C14' C18' 122(2) . . ?
C18' C14' C13 99(2) . . ?
C17 C16' C15' 100.9(14) . . ?
C17 C16' H16' 129.5 . . ?
C15' C16' H16' 129.5 . . ?
C14' C18' H14B 109.5 . . ?
C14' C18' H18D 109.5 . . ?
C14' C18' H18E 109.5 . . ?
H14B C18' H18D 109.5 . . ?
H14B C18' H18E 109.5 . . ?
H18D C18' H18E 109.5 . . ?
C19 P1 C1 100.83(19) . . ?
C25 P1 C1 103.4(2) . . ?
C25 P1 C19 103.7(2) . . ?

loop_
_geom_bond_atom_site_label_1
_geom_bond_atom_site_label_2
_geom_bond_distance
_geom_bond_site_symmetry_2
_geom_bond_publ_flag
C1 C2 1.384(5) . ?
C1 C10 1.412(5) . ?
C1 P1 1.840(4) . ?
C2 C2 1.509(7) 2_665 ?
C2 C3 1.423(5) . ?
C3 C4 1.425(5) . ?
C3 C8 1.402(5) . ?
C4 H4 0.9300 . ?
C4 C5 1.346(6) . ?
C5 H5 0.9300 . ?
C5 C6 1.420(7) . ?
C6 C7 1.386(7) . ?
C6 C12 1.493(7) . ?
C7 H7 0.9300 . ?
C7 C8 1.410(6) . ?
C8 C9 1.406(6) . ?
C9 H9 0.9300 . ?
C9 C10 1.365(6) . ?
C10 H10 0.9300 . ?
C12 C13 1.392(11) . ?
C12 C17 1.380(12) . ?
C13 H13 0.9603 . ?
C13 C14 1.390(14) . ?
C13 C14' 1.68(4) . ?
C14 H14A 0.9300 . ?
C14 C15 1.22(3) . ?
C15 H15 0.9300 . ?
C15 C16 1.48(3) . ?
C16 C17 1.546(16) . ?
C16 C18 1.50(2) . ?
C17 H17 0.9599 . ?
C17 C16' 1.400(16) . ?
C18 H18A 0.9600 . ?
C18 H18B 0.9600 . ?
C18 H18C 0.9600 . ?
C19 C20 1.383(7) . ?
C19 C24 1.372(7) . ?
C19 P1 1.824(5) . ?
C20 H20 0.9300 . ?
C20 C21 1.409(7) . ?
C21 H21 0.9300 . ?
C21 C22 1.364(9) . ?
C22 H22 0.9300 . ?
C22 C23 1.341(10) . ?
C23 H23 0.9300 . ?
C23 C24 1.396(8) . ?
C24 H24 0.9300 . ?
C25 C26 1.376(7) . ?
C25 C30 1.391(7) . ?
C25 P1 1.823(5) . ?
C26 H26 0.9300 . ?
C26 C27 1.391(9) . ?
C27 H27 0.9300 . ?
C27 C28 1.369(11) . ?
C28 H28 0.9300 . ?
C28 C29 1.361(10) . ?
C29 H29 0.9300 . ?
C29 C30 1.381(8) . ?
C30 H30 0.9300 . ?
C15' H16 0.9300 . ?
C15' C14' 1.21(4) . ?
C15' C16' 1.41(2) . ?
C14' C18' 1.57(3) . ?
C16' H16' 0.9300 . ?
C18' H14B 0.9600 . ?
C18' H18D 0.9600 . ?
C18' H18E 0.9600 . ?
